data_7029962
loop_
_publ_author_name
'Chen, Chao'
'Chen, Wanzhi'
'Qiu, Huayu'

_publ_section_title
;
 Synthesis of [PdL(NH3)2](PF6)2 (L =
 1,1'-di(alkyl)-3,3'-methylenediimidazolin-2,2'-diylidene) complexes and
 their reactivities towards N-donors.
;
_journal_issue 43
_journal_name_full 'Dalton transactions (Cambridge, England : 2003)'
_journal_page_first 13405
_journal_page_last 13412
_journal_paper_doi 10.1039/c2dt31739g
_journal_volume 41
_journal_year 2012
_chemical_formula_sum 'C58 H57.5 F24 N18 P4 Pd2'
_chemical_formula_weight 1799.40
_chemical_name_systematic
;
?
;
_space_group_IT_number 2
_symmetry_cell_setting triclinic
_symmetry_space_group_name_Hall '-P 1'
_symmetry_space_group_name_H-M 'P -1'
_atom_sites_solution_hydrogens geom
_atom_sites_solution_primary direct
_atom_sites_solution_secondary difmap
_audit_creation_method SHELXL-97
_cell_angle_alpha 96.653(2)
_cell_angle_beta 98.400(2)
_cell_angle_gamma 109.012(2)
_cell_formula_units_Z 4
_cell_length_a 17.8254(3)
_cell_length_b 19.0418(3)
_cell_length_c 28.6028(5)
_cell_measurement_reflns_used 24165
_cell_measurement_temperature 293(2)
_cell_measurement_theta_max 29.5542
_cell_measurement_theta_min 2.9370
_cell_volume 8940.8(3)
_computing_cell_refinement 'Bruker FRAMBO'
_computing_data_collection 'Bruker FRAMBO'
_computing_data_reduction 'Bruker SAINT'
_computing_molecular_graphics 'Bruker SHELXTL'
_computing_publication_material 'Bruker SHELXTL'
_computing_structure_refinement 'SHELXL-97 (Sheldrick, 1997)'
_computing_structure_solution 'SHELXS-97 (Sheldrick, 1990)'
_diffrn_ambient_temperature 293(2)
_diffrn_measured_fraction_theta_full 0.998
_diffrn_measured_fraction_theta_max 0.998
_diffrn_measurement_device_type 'multiwire proportional'
_diffrn_measurement_method 'phi and omega scans'
_diffrn_radiation_monochromator graphite
_diffrn_radiation_source 'fine-focus sealed tube'
_diffrn_radiation_type MoK\a
_diffrn_radiation_wavelength 0.71073
_diffrn_reflns_av_R_equivalents 0.0535
_diffrn_reflns_av_sigmaI/netI 0.0596
_diffrn_reflns_limit_h_max 21
_diffrn_reflns_limit_h_min -21
_diffrn_reflns_limit_k_max 22
_diffrn_reflns_limit_k_min -22
_diffrn_reflns_limit_l_max 31
_diffrn_reflns_limit_l_min -34
_diffrn_reflns_number 111703
_diffrn_reflns_theta_full 25.01
_diffrn_reflns_theta_max 25.01
_diffrn_reflns_theta_min 2.94
_exptl_absorpt_coefficient_mu 0.566
_exptl_absorpt_correction_T_max 0.8396
_exptl_absorpt_correction_T_min 0.8094
_exptl_absorpt_correction_type multi-scan
_exptl_absorpt_process_details sadabs
_exptl_crystal_colour colorless
_exptl_crystal_density_diffrn 1.337
_exptl_crystal_density_method 'not measured'
_exptl_crystal_description block
_exptl_crystal_F_000 3598
_exptl_crystal_size_max 0.39
_exptl_crystal_size_mid 0.35
_exptl_crystal_size_min 0.32
_platon_squeeze_details
;
;
_refine_diff_density_max 3.185
_refine_diff_density_min -1.402
_refine_diff_density_rms 0.178
_refine_ls_extinction_method none
_refine_ls_goodness_of_fit_ref 1.125
_refine_ls_hydrogen_treatment constr
_refine_ls_matrix_type fullcycle
_refine_ls_number_parameters 1921
_refine_ls_number_reflns 31476
_refine_ls_number_restraints 1197
_refine_ls_restrained_S_all 1.145
_refine_ls_R_factor_all 0.1658
_refine_ls_R_factor_gt 0.1319
_refine_ls_shift/su_max 0.012
_refine_ls_shift/su_mean 0.002
_refine_ls_structure_factor_coef Fsqd
_refine_ls_weighting_details 'calc w=1/[\s^2^(Fo^2^)+(0.3300P)^2^+0.0000P] where P=(Fo^2^+2Fc^2^)/3'
_refine_ls_weighting_scheme calc
_refine_ls_wR_factor_gt 0.4032
_refine_ls_wR_factor_ref 0.4467
_reflns_number_gt 20136
_reflns_number_total 31476
_reflns_threshold_expression >2sigma(I)
_cod_data_source_file c2dt31739g.txt
_cod_data_source_block 5
_cod_depositor_comments
;
The following automatic conversions were performed:

'_symmetry_cell_setting' value 'Triclinic' changed to 'triclinic'
according to
/usr/data/users/saulius/automatic-downloads/retrospective/RSC/lib/dictionaries/cif_core.dic
dictionary named 'cif_core.dic' version 2.4.2 from 2011-04-26.

Automatic conversion script
Id: cif_fix_values 2281 2013-09-26 08:29:07Z andrius 
;
_cod_original_sg_symbol_H-M P-1
_cod_original_formula_sum 'C58 H57.50 F24 N18 P4 Pd2'
_cod_database_code 7029962

loop_
_symmetry_equiv_pos_as_xyz
'x, y, z'
'-x, -y, -z'

loop_
_atom_site_label
_atom_site_type_symbol
_atom_site_fract_x
_atom_site_fract_y
_atom_site_fract_z
_atom_site_U_iso_or_equiv
_atom_site_adp_type
_atom_site_occupancy
_atom_site_symmetry_multiplicity
_atom_site_calc_flag
_atom_site_refinement_flags
Pd1 Pd 0.4437 0.9775 0.6241 0.0554(3) Uani 1 1 d .
Pd2 Pd -0.0213 0.3606 0.8489 0.0637(3) Uani 1 1 d .
Pd3 Pd 0.5684 0.6438 0.9038 0.0541(3) Uani 1 1 d .
Pd4 Pd -0.1454 0.7305 0.5907 0.0562(3) Uani 1 1 d .
P1 P 0.2725 0.4967 0.8524 0.0662(8) Uani 1 1 d DU
P2 P 0.1510 0.8691 0.6289 0.0694(8) Uani 1 1 d DU
P6 P 0.2624 0.6197 0.0528 0.0779(10) Uani 1 1 d DU
P3 P 0.1257 0.6929 0.4367 0.0950(13) Uani 1 1 d DU
N5 N 0.4593 0.9465 0.6914 0.0491(18) Uani 1 1 d .
P8 P 0.8459 0.7245 0.8887 0.0787(9) Uani 1 1 d DU
C59 C 0.5690 0.6196 0.9680 0.061(3) Uani 1 1 d .
N23 N 0.5798 0.5445 0.8734 0.057(2) Uani 1 1 d .
N14 N -0.1540 0.8327 0.6171 0.0449(17) Uani 1 1 d .
P5 P 0.7055 0.1126 0.6683 0.0785(10) Uani 1 1 d DU
P4 P 0.5898 0.6379 0.6107 0.0983(12) Uani 1 1 d DU
N32 N -0.0315 0.4008 0.7843 0.055(2) Uani 1 1 d .
N9 N -0.1245 0.7102 0.6586 0.0518(19) Uani 1 1 d .
N18 N 0.4339 1.0760 0.6567 0.0444(17) Uani 1 1 d .
F1 F 0.2824 0.5102 0.9089 0.098(2) Uani 1 1 d DU
C66 C 0.5461 0.7340 0.9334 0.054(3) Uani 1 1 d .
F34 F 0.2730 0.6383 0.1092 0.089(2) Uani 1 1 d DU
N8 N -0.0488 0.6999 0.7259 0.0521(19) Uani 1 1 d .
C1 C 0.4197 0.9991 0.5593 0.059(3) Uani 1 1 d .
N33 N 0.0103 0.4704 0.7304 0.0523(19) Uani 1 1 d .
C38 C -0.1592 0.7538 0.5258 0.059(3) Uani 1 1 d .
C47 C 0.0767 1.1208 0.6587 0.053(2) Uani 1 1 d .
C86 C -0.0530 0.4127 0.7076 0.071(3) Uani 1 1 d .
H86 H -0.0750 0.4022 0.6749 0.085 Uiso 1 1 calc R
C27 C -0.0506 0.7066 0.6803 0.057(2) Uani 1 1 d .
H27 H -0.0079 0.7087 0.6646 0.068 Uiso 1 1 calc R
N27 N -0.0087 0.2623 0.8138 0.072(3) Uani 1 1 d .
C115 C 0.6186 0.4576 0.8364 0.065(3) Uani 1 1 d .
H115 H 0.6489 0.4340 0.8211 0.079 Uiso 1 1 calc R
F14 F 0.1277 0.6125 0.4168 0.153(4) Uani 1 1 d DU
C93 C 0.0618 0.3318 0.9815 0.099(5) Uani 1 1 d .
H93 H 0.1026 0.3501 1.0087 0.119 Uiso 1 1 calc R
C91 C -0.0160 0.4557 0.8873 0.050(2) Uani 1 1 d .
C33 C -0.1284 0.6392 0.5617 0.067(3) Uani 1 1 d .
C74 C 0.3406 0.6425 0.7411 0.057(2) Uani 1 1 d .
H74 H 0.3323 0.6203 0.7681 0.068 Uiso 1 1 calc R
F35 F 0.3448 0.6042 0.0610 0.092(2) Uani 1 1 d DU
C75 C 0.2753 0.6393 0.7068 0.056(2) Uani 1 1 d .
N31 N -0.0581 0.5004 0.8836 0.065(2) Uani 1 1 d .
F31 F 0.3173 0.7039 0.0532 0.108(3) Uani 1 1 d DU
N22 N 0.6142 0.5921 0.9983 0.070(3) Uani 1 1 d .
C77 C 0.2091 0.6811 0.5906 0.069(3) Uani 1 1 d .
H77A H 0.2420 0.7329 0.5906 0.083 Uiso 1 1 calc R
H77B H 0.1530 0.6753 0.5796 0.083 Uiso 1 1 calc R
N15 N -0.1071 0.9578 0.6370 0.0437(17) Uani 1 1 d .
F11 F 0.1597 0.8395 0.5766 0.127(3) Uani 1 1 d DU
C8 C 0.4446 0.8808 0.5900 0.055(2) Uani 1 1 d .
C19 C 0.1585 0.7384 0.7863 0.063(3) Uani 1 1 d .
N30 N 0.0396 0.4843 0.9274 0.065(2) Uani 1 1 d .
N34 N 0.2197 0.6655 0.6387 0.058(2) Uani 1 1 d .
C109 C 0.3614 0.2484 0.8106 0.058(3) Uani 1 1 d .
C26 C 0.0954 0.7421 0.7537 0.052(2) Uani 1 1 d .
H26 H 0.1038 0.7708 0.7295 0.063 Uiso 1 1 calc R
C81 C 0.1411 0.5585 0.7266 0.053(2) Uani 1 1 d .
H81 H 0.1639 0.5510 0.7561 0.063 Uiso 1 1 calc R
N26 N 0.0670 0.2008 0.7930 0.060(2) Uani 1 1 d .
C102 C 0.2792 0.2092 0.8011 0.067(3) Uani 1 1 d .
N20 N 0.4935 0.7257 0.9618 0.068(2) Uani 1 1 d .
N24 N 0.5406 0.4231 0.8456 0.0516(19) Uani 1 1 d .
F44 F 0.8233 0.6536 0.9148 0.132(4) Uani 1 1 d DU
C73 C 0.4220 0.6809 0.7343 0.071(3) Uani 1 1 d .
C68 C 0.4865 0.6707 0.8138 0.060(3) Uani 1 1 d .
H68 H 0.4422 0.6641 0.8287 0.072 Uiso 1 1 calc R
N6 N 0.4233 0.8940 0.7528 0.057(2) Uani 1 1 d .
C80 C 0.1906 0.6063 0.7019 0.054(2) Uani 1 1 d .
F29 F 0.7936 0.1728 0.6873 0.129(3) Uani 1 1 d DU
C85 C 0.0198 0.4631 0.7762 0.056(2) Uani 1 1 d .
H85 H 0.0591 0.4987 0.8002 0.068 Uiso 1 1 calc R
C95 C -0.0027 0.3297 0.9127 0.083(4) Uani 1 1 d .
F32 F 0.2515 0.6021 -0.0036 0.112(3) Uani 1 1 d DU
N21 N 0.5110 0.6240 0.9934 0.070(3) Uani 1 1 d .
C60 C 0.6894 0.5748 0.9840 0.075(3) Uani 1 1 d .
H60A H 0.6846 0.5687 0.9498 0.113 Uiso 1 1 calc R
H60B H 0.6914 0.5292 0.9946 0.113 Uiso 1 1 calc R
H60C H 0.7382 0.6159 0.9991 0.113 Uiso 1 1 calc R
C82 C 0.0597 0.5215 0.7095 0.066(3) Uani 1 1 d .
F43 F 0.8019 0.6714 0.8387 0.149(4) Uani 1 1 d DU
F46 F 0.8801 0.7785 0.9391 0.141(4) Uani 1 1 d DU
N29 N 0.0558 0.3751 0.9465 0.078(3) Uani 1 1 d .
C69 C 0.6045 0.6789 0.8021 0.088(4) Uani 1 1 d .
H69 H 0.6582 0.6818 0.8066 0.105 Uiso 1 1 calc R
F33 F 0.2146 0.5337 0.0526 0.114(3) Uani 1 1 d DU
F36 F 0.1794 0.6342 0.0463 0.120(3) Uani 1 1 d DU
C25 C 0.0160 0.6989 0.7596 0.057(2) Uani 1 1 d .
C48 C 0.1651 1.1572 0.6668 0.052(2) Uani 1 1 d .
C55 C 0.2295 1.1290 0.6696 0.049(2) Uani 1 1 d .
H55 H 0.2200 1.0774 0.6654 0.059 Uiso 1 1 calc R
F48 F 0.7583 0.7280 0.8879 0.132(3) Uani 1 1 d DU
C17 C 0.2440 0.7749 0.7912 0.058(3) Uani 1 1 d .
F18 F 0.1435 0.7196 0.3878 0.131(3) Uani 1 1 d DU
C71 C 0.3688 0.7126 0.6638 0.066(3) Uani 1 1 d .
H71 H 0.3780 0.7380 0.6382 0.079 Uiso 1 1 calc R
C88 C -0.1320 0.4824 0.8473 0.084(4) Uani 1 1 d .
H88A H -0.1177 0.4938 0.8172 0.126 Uiso 1 1 calc R
H88B H -0.1632 0.5119 0.8573 0.126 Uiso 1 1 calc R
H88C H -0.1634 0.4298 0.8435 0.126 Uiso 1 1 calc R
C56 C 0.3638 1.0845 0.6497 0.057(3) Uani 1 1 d .
H56 H 0.3172 1.0495 0.6301 0.069 Uiso 1 1 calc R
C76 C 0.2892 0.6751 0.6690 0.061(3) Uani 1 1 d .
C18 C 0.2905 0.8201 0.7645 0.059(3) Uani 1 1 d .
H18 H 0.2665 0.8309 0.7364 0.071 Uiso 1 1 calc R
C39 C -0.0917 0.8963 0.6170 0.048(2) Uani 1 1 d .
H39 H -0.0455 0.8980 0.6050 0.058 Uiso 1 1 calc R
C114 C 0.5223 0.4793 0.8669 0.060(3) Uani 1 1 d .
H114 H 0.4730 0.4726 0.8763 0.072 Uiso 1 1 calc R
N19 N 0.5723 0.8035 0.9305 0.082(3) Uani 1 1 d .
C101 C 0.2106 0.2324 0.7995 0.062(3) Uani 1 1 d .
H101 H 0.2156 0.2830 0.8035 0.074 Uiso 1 1 calc R
C79 C 0.1576 0.6236 0.6595 0.055(2) Uani 1 1 d .
F27 F 0.6174 0.0524 0.6493 0.129(3) Uani 1 1 d DU
C100 C 0.1381 0.1768 0.7918 0.064(3) Uani 1 1 d .
F4 F 0.2625 0.4831 0.7958 0.139(4) Uani 1 1 d DU
C99 C 0.0636 0.2608 0.8201 0.079(4) Uani 1 1 d .
H99 H 0.1078 0.2970 0.8410 0.095 Uiso 1 1 calc R
C42 C 0.0294 1.0517 0.6538 0.0412(19) Uani 1 1 d .
H42 H 0.0514 1.0139 0.6567 0.049 Uiso 1 1 calc R
C84 C 0.0738 0.5943 0.6415 0.065(3) Uani 1 1 d .
H84 H 0.0512 0.6064 0.6135 0.078 Uiso 1 1 calc R
C110 C 0.4138 0.3260 0.8200 0.061(3) Uani 1 1 d .
H110 H 0.3911 0.3632 0.8169 0.073 Uiso 1 1 calc R
C83 C 0.0288 0.5494 0.6657 0.066(3) Uani 1 1 d .
H83 H -0.0270 0.5332 0.6552 0.080 Uiso 1 1 calc R
C54 C 0.3072 1.1810 0.6787 0.063(3) Uani 1 1 d .
C13 C 0.3748 0.8498 0.7801 0.061(3) Uani 1 1 d .
C43 C -0.0551 1.0327 0.6441 0.051(2) Uani 1 1 d .
C10 C 0.4005 0.8943 0.7065 0.062(3) Uani 1 1 d .
H10 H 0.3513 0.8633 0.6873 0.074 Uiso 1 1 calc R
F3 F 0.3291 0.5813 0.8551 0.163(4) Uani 1 1 d DU
F30 F 0.6832 0.1292 0.7190 0.161(4) Uani 1 1 d DU
C89 C -0.0237 0.5623 0.9227 0.075(3) Uani 1 1 d .
H89 H -0.0429 0.6019 0.9279 0.090 Uiso 1 1 calc R
F2 F 0.3491 0.4713 0.8569 0.155(4) Uani 1 1 d DU
C87 C -0.0800 0.3716 0.7410 0.066(3) Uani 1 1 d .
H87 H -0.1263 0.3286 0.7349 0.079 Uiso 1 1 calc R
F5 F 0.1958 0.5220 0.8478 0.163(4) Uani 1 1 d DU
C90 C 0.0356 0.5562 0.9491 0.070(3) Uani 1 1 d .
H90 H 0.0693 0.5895 0.9762 0.084 Uiso 1 1 calc R
C63 C 0.4488 0.6540 0.9756 0.075(3) Uani 1 1 d .
H63A H 0.4195 0.6624 1.0005 0.090 Uiso 1 1 calc R
H63B H 0.4107 0.6195 0.9482 0.090 Uiso 1 1 calc R
F19 F 0.6786 0.6478 0.6033 0.158(4) Uani 1 1 d DU
C72 C 0.4262 0.7119 0.6928 0.072(3) Uani 1 1 d .
H72 H 0.4775 0.7344 0.6865 0.086 Uiso 1 1 calc R
C78 C 0.2343 0.6249 0.5538 0.089(4) Uani 1 1 d .
H78A H 0.2537 0.5921 0.5712 0.133 Uiso 1 1 calc R
H78B H 0.2761 0.6542 0.5391 0.133 Uiso 1 1 calc R
H78C H 0.1879 0.5954 0.5295 0.133 Uiso 1 1 calc R
C70 C 0.5562 0.6808 0.7607 0.077(4) Uani 1 1 d .
H70 H 0.5715 0.6826 0.7310 0.093 Uiso 1 1 calc R
C116 C 0.6404 0.5317 0.8541 0.068(3) Uani 1 1 d .
H116 H 0.6895 0.5684 0.8533 0.082 Uiso 1 1 calc R
C112 C 0.5327 0.2933 0.8371 0.074(3) Uani 1 1 d .
H112 H 0.5887 0.3082 0.8454 0.088 Uiso 1 1 calc R
C111 C 0.4906 0.3457 0.8325 0.057(2) Uani 1 1 d .
N28 N -0.0380 0.2602 0.9264 0.103(4) Uani 1 1 d .
F15 F 0.1065 0.6658 0.4853 0.159(4) Uani 1 1 d DU
C97 C -0.0132 0.1577 0.7656 0.075(3) Uani 1 1 d .
H97 H -0.0313 0.1116 0.7449 0.091 Uiso 1 1 calc R
C62 C 0.5224 0.6057 1.0375 0.087(4) Uani 1 1 d .
H62 H 0.4927 0.6082 1.0613 0.104 Uiso 1 1 calc R
C64 C 0.4840 0.7941 0.9780 0.083(4) Uani 1 1 d .
H64 H 0.4549 0.8039 1.0009 0.100 Uiso 1 1 calc R
C92 C 0.1001 0.4516 0.9434 0.073(3) Uani 1 1 d .
H92A H 0.1357 0.4532 0.9207 0.087 Uiso 1 1 calc R
H92B H 0.1324 0.4789 0.9745 0.087 Uiso 1 1 calc R
C61 C 0.5919 0.5814 1.0391 0.087(4) Uani 1 1 d .
H61 H 0.6151 0.5625 1.0637 0.104 Uiso 1 1 calc R
N25 N 0.3377 0.1246 0.8044 0.129(6) Uani 1 1 d .
C65 C 0.5228 0.8374 0.9552 0.113(6) Uani 1 1 d .
H65 H 0.5213 0.8854 0.9535 0.136 Uiso 1 1 calc R
F16 F 0.0312 0.6639 0.4168 0.179(5) Uani 1 1 d DU
C98 C -0.0565 0.2049 0.7788 0.081(3) Uani 1 1 d .
H98 H -0.1099 0.1974 0.7654 0.097 Uiso 1 1 calc R
C113 C 0.4815 0.2178 0.8280 0.084(4) Uani 1 1 d .
H113 H 0.5033 0.1805 0.8330 0.101 Uiso 1 1 calc R
C108 C 0.4030 0.1984 0.8126 0.094(4) Uani 1 1 d .
C67 C 0.6286 0.8398 0.9052 0.111(6) Uani 1 1 d .
H67A H 0.6596 0.8088 0.8973 0.166 Uiso 1 1 calc R
H67B H 0.6641 0.8869 0.9243 0.166 Uiso 1 1 calc R
H67C H 0.6016 0.8490 0.8762 0.166 Uiso 1 1 calc R
F28 F 0.6761 0.1756 0.6489 0.179(5) Uani 1 1 d DU
F47 F 0.8684 0.7953 0.8626 0.206(6) Uani 1 1 d DU
F20 F 0.5013 0.6293 0.6180 0.185(5) Uani 1 1 d DU
C105 C 0.1218 0.1000 0.7825 0.092(4) Uani 1 1 d .
H105 H 0.0697 0.0654 0.7713 0.111 Uiso 1 1 calc R
C103 C 0.2653 0.1330 0.7947 0.092(4) Uani 1 1 d .
F25 F 0.7316 0.0526 0.6940 0.189(5) Uani 1 1 d DU
F6 F 0.2158 0.4121 0.8496 0.196(5) Uani 1 1 d DU
F45 F 0.9356 0.7250 0.8933 0.173(4) Uani 1 1 d DU
F17 F 0.1236 0.7733 0.4566 0.194(5) Uani 1 1 d DU
F23 F 0.6248 0.7154 0.6469 0.198(5) Uani 1 1 d DU
C94 C 0.0127 0.2706 0.9754 0.131(7) Uani 1 1 d .
H94 H 0.0066 0.2362 0.9964 0.157 Uiso 1 1 calc R
F12 F 0.0745 0.8879 0.6068 0.179(5) Uani 1 1 d DU
C96 C -0.1133 0.1973 0.9014 0.121(6) Uani 1 1 d .
H96A H -0.1551 0.2173 0.8921 0.182 Uiso 1 1 calc R
H96B H -0.1303 0.1623 0.9226 0.182 Uiso 1 1 calc R
H96C H -0.1030 0.1720 0.8733 0.182 Uiso 1 1 calc R
C104 C 0.1905 0.0777 0.7912 0.099(5) Uani 1 1 d .
H104 H 0.1856 0.0284 0.7944 0.119 Uiso 1 1 calc R
F26 F 0.7320 0.0867 0.6207 0.172(5) Uani 1 1 d DU
F10 F 0.0943 0.7871 0.6320 0.208(5) Uani 1 1 d DU
C106 C 0.3621 0.0617 0.8036 0.149(8) Uani 1 1 d U
H10A H 0.3486 0.0370 0.8306 0.179 Uiso 1 1 calc R
H10B H 0.4201 0.0771 0.8056 0.179 Uiso 1 1 calc R
F8 F 0.1986 0.9482 0.6164 0.231(6) Uani 1 1 d DU
F22 F 0.5722 0.6542 0.5580 0.209(5) Uani 1 1 d DU
F9 F 0.1427 0.8991 0.6811 0.211(5) Uani 1 1 d DU
F21 F 0.5557 0.5610 0.5740 0.231(7) Uani 1 1 d DU
F7 F 0.2279 0.8507 0.6509 0.203(5) Uani 1 1 d DU
F24 F 0.6008 0.5943 0.6534 0.215(6) Uani 1 1 d DU
N35 N 0.4836 0.6799 0.7692 0.069(3) Uani 1 1 d .
N17 N 0.3677 1.1533 0.6755 0.054(2) Uani 1 1 d .
C107 C 0.3202 0.0104 0.7589 0.213(16) Uani 1 1 d .
H10C H 0.2774 0.0256 0.7441 0.320 Uiso 1 1 calc R
H10D H 0.2978 -0.0399 0.7653 0.320 Uiso 1 1 calc R
H10E H 0.3576 0.0115 0.7378 0.320 Uiso 1 1 calc R
F13 F 0.2188 0.7201 0.4598 0.168(5) Uani 1 1 d DU
N36 N 0.5557 0.6715 0.8358 0.057(2) Uani 1 1 d .
P7 P 0.3814 0.9403 0.0895 0.170(3) Uani 1 1 d DU
F41 F 0.4177 0.9050 0.1307 0.175(5) Uani 1 1 d DU
F40 F 0.4648 1.0083 0.0982 0.185(5) Uani 1 1 d DU
F39 F 0.3512 0.9863 0.1276 0.211(6) Uani 1 1 d DU
F37 F 0.4117 0.8944 0.0514 0.195(5) Uani 1 1 d DU
F38 F 0.2981 0.8724 0.0808 0.232(6) Uani 1 1 d DU
F42 F 0.3452 0.9757 0.0483 0.165(4) Uani 1 1 d DU
N16 N 0.1064 1.2438 0.6649 0.058(2) Uani 1 1 d .
N7 N 0.2183 0.7132 0.8534 0.069(3) Uani 1 1 d .
N13 N -0.2123 0.7729 0.4991 0.075(3) Uani 1 1 d .
C41 C -0.1819 0.9301 0.6537 0.052(2) Uani 1 1 d .
H41 H -0.2069 0.9587 0.6698 0.063 Uiso 1 1 calc R
N4 N 0.4864 0.8354 0.5940 0.072(3) Uani 1 1 d .
N2 N 0.3650 0.9446 0.5223 0.072(2) Uani 1 1 d U
N11 N -0.0752 0.6438 0.5292 0.088(4) Uani 1 1 d .
C45 C -0.0390 1.1625 0.6484 0.056(2) Uani 1 1 d .
H45 H -0.0605 1.2009 0.6478 0.067 Uiso 1 1 calc R
N3 N 0.3837 0.8399 0.5482 0.073(3) Uani 1 1 d .
N10 N -0.1421 0.5724 0.5693 0.091(4) Uani 1 1 d .
C51 C 0.1798 1.2362 0.6722 0.051(2) Uani 1 1 d .
N1 N 0.4442 1.0598 0.5395 0.086(3) Uani 1 1 d .
C28 C -0.1245 0.7039 0.7369 0.070(3) Uani 1 1 d .
H28 H -0.1405 0.7024 0.7664 0.084 Uiso 1 1 calc R
C46 C 0.0424 1.1788 0.6574 0.051(2) Uani 1 1 d .
C23 C 0.0681 0.6604 0.8311 0.061(3) Uani 1 1 d .
H23 H 0.0609 0.6321 0.8556 0.073 Uiso 1 1 calc R
N12 N -0.1021 0.7462 0.4955 0.089(4) Uani 1 1 d .
C20 C 0.1434 0.7014 0.8259 0.058(3) Uani 1 1 d .
C52 C 0.2599 1.2866 0.6810 0.062(3) Uani 1 1 d .
H52 H 0.2715 1.3384 0.6847 0.074 Uiso 1 1 calc R
C24 C 0.0009 0.6614 0.7987 0.064(3) Uani 1 1 d .
H24 H -0.0516 0.6381 0.8030 0.077 Uiso 1 1 calc R
C49 C 0.0995 1.3233 0.6720 0.060(3) Uani 1 1 d .
H49A H 0.1399 1.3569 0.6577 0.072 Uiso 1 1 calc R
H49B H 0.0466 1.3202 0.6556 0.072 Uiso 1 1 calc R
C16 C 0.2781 0.7554 0.8328 0.070(3) Uani 1 1 d .
C40 C -0.2080 0.8560 0.6416 0.061(3) Uani 1 1 d .
H40 H -0.2553 0.8234 0.6482 0.073 Uiso 1 1 calc R
C44 C -0.0905 1.0861 0.6400 0.058(3) Uani 1 1 d .
H44 H -0.1464 1.0727 0.6319 0.069 Uiso 1 1 calc R
C58 C 0.4863 1.1349 0.6886 0.064(3) Uani 1 1 d .
H58 H 0.5404 1.1422 0.6999 0.077 Uiso 1 1 calc R
C53 C 0.3200 1.2571 0.6839 0.066(3) Uani 1 1 d .
H53 H 0.3731 1.2904 0.6898 0.079 Uiso 1 1 calc R
C7 C 0.4633 0.7765 0.5590 0.092(5) Uani 1 1 d .
H7 H 0.4876 0.7404 0.5549 0.110 Uiso 1 1 calc R
C57 C 0.4476 1.1813 0.7014 0.067(3) Uani 1 1 d .
H57 H 0.4702 1.2254 0.7240 0.081 Uiso 1 1 calc R
C9 C 0.5610 0.8629 0.6319 0.088(4) Uani 1 1 d .
H9A H 0.5844 0.9168 0.6359 0.132 Uiso 1 1 calc R
H9B H 0.5991 0.8408 0.6227 0.132 Uiso 1 1 calc R
H9C H 0.5476 0.8489 0.6616 0.132 Uiso 1 1 calc R
C29 C -0.1658 0.7101 0.6965 0.069(3) Uani 1 1 d .
H29 H -0.2169 0.7140 0.6935 0.083 Uiso 1 1 calc R
C31 C -0.1046 0.5365 0.5357 0.123(9) Uani 1 1 d .
H31 H -0.1121 0.4853 0.5315 0.148 Uiso 1 1 calc R
C430 C 0.4995 0.9487 0.7689 0.089(4) Uani 1 1 d .
H430 H 0.5305 0.9602 0.7997 0.106 Uiso 1 1 calc R
C15 C 0.3640 0.7856 0.8501 0.073(3) Uani 1 1 d .
H15 H 0.3871 0.7745 0.8783 0.088 Uiso 1 1 calc R
C432 C 0.5198 0.9818 0.7314 0.087(4) Uani 1 1 d .
H432 H 0.5670 1.0220 0.7322 0.105 Uiso 1 1 calc R
C34 C -0.0431 0.7151 0.5097 0.106(6) Uani 1 1 d .
H34A H -0.0003 0.7519 0.5341 0.127 Uiso 1 1 calc R
H34B H -0.0196 0.7048 0.4823 0.127 Uiso 1 1 calc R
C35 C -0.1271 0.7654 0.4519 0.089(4) Uani 1 1 d .
H35 H -0.0998 0.7694 0.4264 0.107 Uiso 1 1 calc R
C6 C 0.3970 0.7793 0.5302 0.077(3) Uani 1 1 d .
H6 H 0.3666 0.7447 0.5028 0.092 Uiso 1 1 calc R
C3 C 0.4164 1.0493 0.4926 0.089(4) Uani 1 1 d U
H3 H 0.4316 1.0844 0.4726 0.107 Uiso 1 1 calc R
C36 C -0.1954 0.7768 0.4528 0.108(6) Uani 1 1 d .
H36 H -0.2274 0.7859 0.4272 0.130 Uiso 1 1 calc R
C5 C 0.3255 0.8705 0.5275 0.094(5) Uani 1 1 d .
H5A H 0.2966 0.8403 0.4964 0.113 Uiso 1 1 calc R
H5B H 0.2865 0.8693 0.5480 0.113 Uiso 1 1 calc R
C21 C 0.2284 0.6871 0.9019 0.095(5) Uani 1 1 d .
H21A H 0.2806 0.6812 0.9098 0.115 Uiso 1 1 calc R
H21B H 0.1861 0.6395 0.9015 0.115 Uiso 1 1 calc R
C37 C -0.2814 0.7901 0.5143 0.093(4) Uani 1 1 d .
H37A H -0.2989 0.7617 0.5388 0.139 Uiso 1 1 calc R
H37B H -0.3252 0.7767 0.4872 0.139 Uiso 1 1 calc R
H37C H -0.2648 0.8430 0.5268 0.139 Uiso 1 1 calc R
C14 C 0.4136 0.8337 0.8225 0.078(4) Uani 1 1 d .
H14 H 0.4696 0.8537 0.8322 0.094 Uiso 1 1 calc R
C50 C 0.1109 1.3539 0.7221 0.115(5) Uani 1 1 d .
H50A H 0.0669 1.3244 0.7353 0.173 Uiso 1 1 calc R
H50B H 0.1124 1.4051 0.7254 0.173 Uiso 1 1 calc R
H50C H 0.1610 1.3526 0.7390 0.173 Uiso 1 1 calc R
C30 C -0.1983 0.5362 0.6019 0.102(6) Uani 1 1 d .
H30A H -0.1668 0.5368 0.6323 0.154 Uiso 1 1 calc R
H30B H -0.2299 0.4850 0.5872 0.154 Uiso 1 1 calc R
H30C H -0.2336 0.5640 0.6068 0.154 Uiso 1 1 calc R
C2 C 0.5088 1.1330 0.5669 0.099(5) Uani 1 1 d .
H2A H 0.4838 1.1691 0.5753 0.149 Uiso 1 1 calc R
H2B H 0.5471 1.1526 0.5471 0.149 Uiso 1 1 calc R
H2C H 0.5362 1.1234 0.5956 0.149 Uiso 1 1 calc R
C32 C -0.0606 0.5823 0.5127 0.120(7) Uani 1 1 d .
H32 H -0.0284 0.5748 0.4912 0.144 Uiso 1 1 calc R
C22 C 0.2220 0.7514 0.9387 0.130(7) Uani 1 1 d .
H22A H 0.2707 0.7947 0.9440 0.195 Uiso 1 1 calc R
H22B H 0.2148 0.7341 0.9685 0.195 Uiso 1 1 calc R
H22C H 0.1766 0.7649 0.9262 0.195 Uiso 1 1 calc R
C4 C 0.3628 0.9795 0.4794 0.090(4) Uani 1 1 d U
H4 H 0.3307 0.9575 0.4492 0.107 Uiso 1 1 calc R

loop_
_atom_site_aniso_label
_atom_site_aniso_U_11
_atom_site_aniso_U_22
_atom_site_aniso_U_33
_atom_site_aniso_U_23
_atom_site_aniso_U_13
_atom_site_aniso_U_12
Pd1 0.0420(4) 0.0736(6) 0.0617(5) 0.0208(4) 0.0202(3) 0.0278(4)
Pd2 0.0726(6) 0.0645(6) 0.0443(5) 0.0038(4) 0.0117(4) 0.0130(4)
Pd3 0.0737(6) 0.0364(4) 0.0350(4) 0.0134(3) -0.0063(3) 0.0011(4)
Pd4 0.0603(5) 0.0554(5) 0.0490(5) -0.0082(3) -0.0086(3) 0.0292(4)
P1 0.079(2) 0.0584(17) 0.0417(14) 0.0118(12) -0.0092(12) 0.0056(15)
P2 0.082(2) 0.085(2) 0.0561(16) 0.0210(15) 0.0118(14) 0.0467(18)
P6 0.105(3) 0.0614(19) 0.0435(15) 0.0006(13) -0.0008(15) 0.0069(18)
P3 0.133(3) 0.114(3) 0.0479(16) -0.0109(17) -0.0233(18) 0.081(3)
N5 0.040(4) 0.065(5) 0.055(4) 0.016(4) 0.012(3) 0.032(4)
P8 0.0654(19) 0.080(2) 0.080(2) 0.0338(17) 0.0112(15) 0.0059(16)
C59 0.097(8) 0.042(5) 0.029(4) -0.002(4) -0.009(5) 0.016(5)
N23 0.096(6) 0.028(4) 0.023(3) 0.004(3) 0.013(4) -0.012(4)
N14 0.037(4) 0.040(4) 0.055(4) 0.001(3) 0.011(3) 0.012(3)
P5 0.0447(16) 0.097(3) 0.091(2) -0.0124(18) 0.0147(14) 0.0299(16)
P4 0.071(2) 0.086(3) 0.125(3) 0.001(2) 0.008(2) 0.022(2)
N32 0.050(5) 0.065(6) 0.043(4) 0.002(4) 0.005(3) 0.015(4)
N9 0.046(4) 0.054(5) 0.049(4) -0.005(4) -0.008(3) 0.021(4)
N18 0.039(4) 0.059(5) 0.048(4) 0.017(4) 0.023(3) 0.025(4)
F1 0.137(6) 0.092(5) 0.053(4) 0.002(3) 0.014(4) 0.028(5)
C66 0.068(6) 0.038(5) 0.044(5) 0.022(4) -0.012(4) 0.009(5)
F34 0.120(5) 0.089(5) 0.044(3) -0.006(3) 0.014(3) 0.025(4)
N8 0.051(5) 0.054(5) 0.046(4) 0.011(4) 0.004(3) 0.011(4)
C1 0.038(5) 0.095(8) 0.050(5) 0.016(5) 0.011(4) 0.030(5)
N33 0.048(5) 0.064(5) 0.037(4) 0.001(4) -0.002(3) 0.017(4)
C38 0.084(7) 0.053(6) 0.047(5) -0.004(4) -0.002(5) 0.044(6)
C47 0.044(5) 0.082(8) 0.051(5) 0.030(5) 0.021(4) 0.034(5)
C86 0.074(7) 0.088(9) 0.034(5) 0.009(5) -0.016(5) 0.019(6)
C27 0.067(6) 0.043(5) 0.059(6) 0.005(4) 0.012(5) 0.019(5)
N27 0.089(7) 0.064(6) 0.055(5) 0.002(4) 0.031(5) 0.011(5)
C115 0.100(9) 0.034(5) 0.044(5) 0.009(4) 0.014(5) -0.002(5)
F14 0.178(9) 0.155(9) 0.116(7) 0.006(6) 0.014(6) 0.059(8)
C93 0.126(13) 0.110(12) 0.082(9) 0.035(9) 0.025(9) 0.061(11)
C91 0.051(5) 0.051(6) 0.047(5) 0.006(4) 0.025(4) 0.010(5)
C33 0.092(8) 0.052(6) 0.057(6) -0.015(5) -0.026(5) 0.051(6)
C74 0.076(7) 0.060(6) 0.035(4) 0.025(4) 0.010(4) 0.019(5)
F35 0.136(6) 0.079(5) 0.062(4) 0.020(3) 0.028(4) 0.033(4)
C75 0.076(7) 0.052(6) 0.031(4) 0.008(4) -0.001(4) 0.014(5)
N31 0.047(5) 0.087(7) 0.059(5) 0.012(5) 0.017(4) 0.017(5)
F31 0.144(7) 0.067(5) 0.084(5) 0.010(4) -0.002(5) 0.010(5)
N22 0.115(8) 0.050(5) 0.046(5) 0.024(4) -0.006(5) 0.033(5)
C77 0.087(8) 0.063(7) 0.040(5) 0.018(5) -0.014(5) 0.012(6)
N15 0.030(4) 0.046(4) 0.052(4) 0.001(3) 0.005(3) 0.014(3)
F11 0.203(8) 0.145(7) 0.080(5) 0.025(5) 0.052(5) 0.112(6)
C8 0.034(5) 0.069(7) 0.067(6) 0.015(5) 0.032(4) 0.015(5)
C19 0.073(7) 0.068(7) 0.052(6) 0.021(5) 0.007(5) 0.029(6)
N30 0.056(5) 0.090(7) 0.043(4) 0.005(4) 0.006(4) 0.021(5)
N34 0.079(6) 0.056(5) 0.034(4) 0.005(3) -0.005(4) 0.025(5)
C109 0.086(8) 0.027(5) 0.050(5) 0.009(4) 0.010(5) 0.005(5)
C26 0.053(6) 0.064(6) 0.036(4) 0.017(4) 0.003(4) 0.016(5)
C81 0.070(7) 0.052(6) 0.030(4) -0.006(4) -0.008(4) 0.025(5)
N26 0.077(6) 0.045(5) 0.047(4) 0.002(4) 0.025(4) 0.003(4)
C102 0.107(9) 0.034(5) 0.046(5) 0.008(4) 0.011(5) 0.007(6)
N20 0.076(6) 0.061(6) 0.047(5) 0.008(4) -0.013(4) 0.009(5)
N24 0.072(5) 0.040(4) 0.040(4) 0.011(3) 0.000(4) 0.019(4)
F44 0.138(7) 0.124(7) 0.089(5) 0.042(5) -0.012(5) -0.005(6)
C73 0.082(8) 0.073(8) 0.038(5) 0.024(5) 0.004(5) -0.001(6)
C68 0.078(7) 0.052(6) 0.036(5) 0.027(4) -0.004(4) 0.003(5)
N6 0.041(4) 0.068(6) 0.061(5) 0.020(4) 0.000(4) 0.016(4)
C80 0.075(7) 0.047(5) 0.034(4) 0.001(4) 0.000(4) 0.020(5)
F29 0.064(5) 0.163(8) 0.118(6) -0.007(6) -0.017(4) 0.008(5)
C85 0.052(6) 0.069(7) 0.041(5) 0.009(4) -0.002(4) 0.015(5)
C95 0.110(10) 0.106(10) 0.042(6) -0.010(6) -0.006(6) 0.068(9)
F32 0.167(7) 0.082(5) 0.043(3) 0.004(3) 0.006(4) -0.006(5)
N21 0.107(8) 0.056(5) 0.039(4) 0.017(4) 0.000(4) 0.019(5)
C60 0.084(8) 0.072(8) 0.051(6) 0.012(5) -0.006(5) 0.009(6)
C82 0.064(7) 0.069(7) 0.056(6) 0.017(5) -0.001(5) 0.015(6)
F43 0.153(8) 0.151(8) 0.092(6) 0.028(6) 0.036(5) -0.022(7)
F46 0.122(7) 0.108(7) 0.145(8) -0.027(6) -0.027(6) 0.014(6)
N29 0.097(8) 0.091(8) 0.062(6) 0.014(5) 0.025(5) 0.049(7)
C69 0.075(8) 0.109(11) 0.058(7) 0.036(7) 0.009(6) -0.001(7)
F33 0.159(7) 0.081(5) 0.057(4) 0.006(3) 0.027(4) -0.021(5)
F36 0.118(6) 0.117(7) 0.112(6) -0.003(5) -0.007(5) 0.044(5)
C25 0.054(6) 0.065(7) 0.051(5) 0.012(5) 0.015(4) 0.015(5)
C48 0.038(5) 0.063(6) 0.072(6) 0.024(5) 0.019(4) 0.030(5)
C55 0.039(5) 0.057(6) 0.054(5) 0.011(4) 0.007(4) 0.020(4)
F48 0.090(6) 0.143(8) 0.145(7) -0.009(6) -0.021(5) 0.046(5)
C17 0.054(6) 0.079(7) 0.034(5) 0.024(5) 0.008(4) 0.011(5)
F18 0.184(8) 0.163(8) 0.094(5) 0.031(5) 0.017(5) 0.125(7)
C71 0.080(8) 0.068(7) 0.040(5) 0.020(5) 0.002(5) 0.014(6)
C88 0.060(7) 0.143(13) 0.064(7) 0.036(7) 0.014(5) 0.049(8)
C56 0.039(5) 0.084(8) 0.063(6) 0.038(6) 0.029(4) 0.025(5)
C76 0.085(8) 0.055(6) 0.032(4) 0.011(4) -0.001(5) 0.016(6)
C18 0.053(6) 0.090(8) 0.042(5) 0.027(5) 0.003(4) 0.031(6)
C39 0.040(5) 0.065(6) 0.048(5) 0.006(4) 0.009(4) 0.029(5)
C114 0.080(7) 0.039(5) 0.044(5) 0.022(4) 0.003(5) -0.005(5)
N19 0.076(7) 0.040(5) 0.101(7) 0.029(5) -0.024(6) -0.007(5)
C101 0.098(8) 0.047(6) 0.032(4) 0.006(4) 0.012(5) 0.015(6)
C79 0.079(7) 0.046(5) 0.038(5) 0.004(4) -0.001(4) 0.027(5)
F27 0.066(5) 0.140(8) 0.163(8) 0.025(6) 0.020(5) 0.013(5)
C100 0.088(8) 0.038(5) 0.052(5) 0.016(4) 0.011(5) 0.002(5)
F4 0.178(8) 0.148(8) 0.065(5) 0.000(5) 0.020(5) 0.029(7)
C99 0.093(9) 0.077(9) 0.053(6) 0.022(6) 0.016(6) 0.007(7)
C42 0.044(5) 0.038(5) 0.043(4) 0.001(4) 0.010(4) 0.018(4)
C84 0.091(8) 0.072(7) 0.042(5) 0.021(5) 0.013(5) 0.037(6)
C110 0.119(9) 0.031(5) 0.026(4) 0.002(3) 0.012(5) 0.019(5)
C83 0.066(7) 0.082(8) 0.046(5) 0.011(5) -0.011(5) 0.030(6)
C54 0.047(6) 0.064(7) 0.082(7) 0.029(6) 0.014(5) 0.021(5)
C13 0.056(6) 0.077(7) 0.044(5) 0.013(5) -0.002(4) 0.021(5)
C43 0.042(5) 0.064(6) 0.056(5) 0.012(5) 0.012(4) 0.028(5)
C10 0.059(6) 0.072(7) 0.056(6) 0.020(5) 0.007(5) 0.024(6)
F3 0.213(10) 0.107(7) 0.133(7) 0.049(6) 0.040(7) -0.005(7)
F30 0.114(7) 0.188(10) 0.163(9) -0.040(7) 0.040(6) 0.046(7)
C89 0.092(9) 0.060(7) 0.082(8) 0.004(6) 0.052(7) 0.026(7)
F2 0.192(9) 0.194(10) 0.115(7) 0.025(7) 0.014(7) 0.122(8)
C87 0.052(6) 0.055(6) 0.070(7) 0.004(5) -0.002(5) -0.001(5)
F5 0.140(8) 0.217(11) 0.124(7) 0.018(7) 0.008(6) 0.066(8)
C90 0.052(6) 0.081(8) 0.059(6) 0.012(6) 0.002(5) 0.005(6)
C63 0.105(9) 0.069(8) 0.053(6) 0.019(5) 0.017(6) 0.030(7)
F19 0.096(6) 0.206(10) 0.193(9) 0.040(8) -0.002(6) 0.090(7)
C72 0.094(9) 0.068(7) 0.060(6) 0.042(6) 0.014(6) 0.026(6)
C78 0.136(12) 0.096(10) 0.034(5) 0.012(5) -0.010(6) 0.052(9)
C70 0.085(8) 0.100(10) 0.040(5) 0.041(6) 0.011(5) 0.014(7)
C116 0.080(8) 0.060(7) 0.053(6) 0.008(5) 0.026(5) 0.005(6)
C112 0.096(9) 0.053(7) 0.056(6) 0.008(5) -0.008(6) 0.016(6)
C111 0.057(6) 0.051(6) 0.043(5) -0.002(4) 0.008(4) -0.001(5)
N28 0.184(13) 0.097(9) 0.064(6) 0.042(6) 0.051(7) 0.075(10)
F15 0.175(8) 0.247(11) 0.095(6) 0.035(7) 0.027(6) 0.123(8)
C97 0.092(9) 0.052(7) 0.061(6) 0.012(5) 0.024(6) -0.010(6)
C62 0.130(12) 0.098(10) 0.042(6) 0.026(6) 0.019(6) 0.046(9)
C64 0.082(9) 0.064(8) 0.091(9) 0.019(7) -0.023(7) 0.022(7)
C92 0.068(7) 0.104(10) 0.048(6) 0.011(6) 0.008(5) 0.033(7)
C61 0.128(11) 0.110(11) 0.042(6) 0.035(6) 0.008(6) 0.065(9)
N25 0.147(12) 0.018(5) 0.191(15) 0.005(6) -0.016(10) 0.011(6)
C65 0.124(13) 0.084(11) 0.141(14) -0.002(9) -0.020(11) 0.078(11)
F16 0.153(8) 0.302(12) 0.097(6) 0.033(8) -0.014(6) 0.117(9)
C98 0.097(9) 0.070(8) 0.059(7) 0.003(6) 0.012(6) 0.012(7)
C113 0.094(9) 0.037(6) 0.108(10) 0.000(6) -0.008(7) 0.022(6)
C108 0.116(11) 0.031(6) 0.109(10) -0.005(6) 0.002(8) 0.007(7)
C67 0.106(11) 0.051(8) 0.182(16) 0.055(9) 0.008(11) 0.033(8)
F28 0.111(7) 0.178(10) 0.222(11) 0.071(9) -0.021(7) 0.026(7)
F47 0.205(10) 0.139(9) 0.188(10) 0.082(8) -0.020(9) -0.045(8)
F20 0.140(8) 0.192(11) 0.225(11) 0.008(9) 0.090(8) 0.047(8)
C105 0.109(11) 0.040(7) 0.104(10) 0.010(6) 0.010(8) -0.001(7)
C103 0.120(12) 0.052(7) 0.098(10) 0.003(6) -0.016(8) 0.038(8)
F25 0.157(9) 0.185(11) 0.211(11) 0.009(9) -0.017(8) 0.072(8)
F6 0.226(11) 0.152(10) 0.146(9) -0.024(7) 0.053(8) -0.008(9)
F45 0.104(7) 0.182(10) 0.216(11) 0.001(9) 0.029(7) 0.040(7)
F17 0.279(11) 0.150(8) 0.175(9) -0.024(7) 0.014(9) 0.137(8)
F23 0.181(10) 0.131(9) 0.240(12) -0.043(9) 0.062(9) 0.016(8)
C94 0.23(2) 0.115(14) 0.086(11) 0.055(11) 0.050(13) 0.096(16)
F12 0.153(8) 0.220(10) 0.203(10) 0.015(9) 0.004(7) 0.139(8)
C96 0.159(16) 0.071(10) 0.101(11) 0.009(8) -0.014(11) 0.017(10)
C104 0.126(12) 0.020(5) 0.124(11) 0.018(6) 0.007(9) -0.005(7)
F26 0.054(4) 0.282(12) 0.157(8) -0.060(8) 0.009(5) 0.065(6)
F10 0.265(12) 0.163(10) 0.206(11) 0.053(9) 0.107(10) 0.053(10)
C106 0.149(8) 0.149(8) 0.149(8) 0.0258(17) 0.0290(18) 0.052(3)
F8 0.278(13) 0.158(11) 0.209(12) -0.011(10) 0.028(11) 0.036(11)
F22 0.142(9) 0.250(13) 0.258(12) 0.031(11) 0.060(9) 0.096(9)
F9 0.324(13) 0.214(11) 0.121(8) -0.005(8) 0.070(9) 0.127(10)
F21 0.178(11) 0.192(12) 0.255(13) -0.046(11) 0.024(10) 0.010(10)
F7 0.238(11) 0.195(10) 0.177(10) -0.021(8) -0.071(9) 0.141(9)
F24 0.208(11) 0.208(12) 0.243(12) 0.061(10) 0.048(10) 0.083(10)
N35 0.063(6) 0.076(6) 0.045(5) 0.030(4) 0.001(4) -0.009(5)
N17 0.040(4) 0.062(5) 0.072(5) 0.027(4) 0.021(4) 0.022(4)
C107 0.27(3) 0.32(4) 0.22(3) 0.16(3) 0.15(3) 0.25(3)
F13 0.162(9) 0.200(10) 0.120(7) 0.024(7) -0.053(7) 0.068(8)
N36 0.064(5) 0.050(5) 0.036(4) 0.022(3) 0.002(4) -0.009(4)
P7 0.241(8) 0.089(4) 0.163(5) 0.017(4) -0.005(5) 0.056(4)
F41 0.245(11) 0.130(8) 0.147(8) 0.033(7) -0.014(8) 0.082(8)
F40 0.259(12) 0.107(8) 0.152(9) 0.034(7) -0.014(9) 0.033(8)
F39 0.299(13) 0.163(10) 0.154(9) -0.004(8) 0.005(10) 0.087(10)
F37 0.269(12) 0.159(9) 0.143(9) -0.036(7) 0.006(9) 0.091(9)
F38 0.261(12) 0.147(10) 0.230(12) 0.034(9) -0.022(11) 0.026(10)
F42 0.240(11) 0.127(8) 0.125(7) 0.012(6) -0.011(8) 0.084(8)
N16 0.061(5) 0.052(5) 0.074(5) 0.027(4) 0.014(4) 0.032(4)
N7 0.091(7) 0.091(7) 0.031(4) 0.024(4) 0.005(4) 0.040(6)
N13 0.093(7) 0.096(8) 0.045(5) -0.009(5) -0.007(4) 0.060(6)
C41 0.050(5) 0.043(5) 0.072(6) 0.003(4) 0.027(5) 0.021(4)
N4 0.069(6) 0.078(7) 0.089(7) 0.044(6) 0.024(5) 0.040(5)
N2 0.072(3) 0.073(3) 0.071(3) 0.0122(11) 0.0147(11) 0.0253(13)
N11 0.134(10) 0.095(8) 0.050(5) -0.027(5) -0.018(5) 0.087(8)
C45 0.053(6) 0.058(6) 0.069(6) 0.020(5) 0.008(5) 0.035(5)
N3 0.068(6) 0.072(7) 0.077(6) 0.007(5) 0.038(5) 0.012(5)
N10 0.102(8) 0.076(7) 0.073(6) -0.027(5) -0.057(6) 0.047(6)
C51 0.047(5) 0.042(5) 0.068(6) 0.023(4) 0.014(4) 0.015(4)
N1 0.093(8) 0.143(11) 0.061(6) 0.051(7) 0.041(5) 0.072(8)
C28 0.065(7) 0.084(8) 0.058(6) 0.026(6) 0.016(5) 0.015(6)
C46 0.054(6) 0.050(6) 0.064(6) 0.027(5) 0.019(4) 0.028(5)
C23 0.070(7) 0.081(8) 0.043(5) 0.031(5) 0.019(5) 0.029(6)
N12 0.145(10) 0.101(8) 0.042(5) -0.012(5) -0.007(5) 0.088(8)
C20 0.069(7) 0.061(6) 0.041(5) 0.015(4) 0.009(4) 0.019(5)
C52 0.045(6) 0.054(6) 0.100(8) 0.044(6) 0.024(5) 0.022(5)
C24 0.072(7) 0.058(7) 0.051(6) -0.001(5) 0.001(5) 0.018(6)
C49 0.069(7) 0.047(6) 0.078(7) 0.027(5) 0.011(5) 0.035(5)
C16 0.060(7) 0.105(9) 0.038(5) 0.024(5) 0.008(4) 0.018(6)
C40 0.050(6) 0.080(8) 0.061(6) 0.002(5) 0.016(4) 0.034(6)
C44 0.047(6) 0.075(7) 0.063(6) 0.014(5) 0.018(4) 0.034(5)
C58 0.026(5) 0.081(8) 0.085(7) 0.031(6) 0.012(5) 0.013(5)
C53 0.059(6) 0.058(7) 0.083(7) 0.038(6) 0.016(5) 0.012(5)
C7 0.127(12) 0.054(7) 0.119(11) 0.010(7) 0.081(10) 0.041(8)
C57 0.036(5) 0.065(7) 0.099(8) 0.025(6) 0.013(5) 0.012(5)
C9 0.091(9) 0.108(11) 0.103(10) 0.035(8) 0.056(8) 0.064(9)
C29 0.057(6) 0.072(8) 0.071(7) 0.005(6) 0.012(5) 0.018(6)
C31 0.118(12) 0.114(13) 0.119(12) -0.087(11) -0.082(10) 0.097(11)
C430 0.079(9) 0.101(10) 0.087(9) 0.036(8) -0.015(7) 0.039(8)
C15 0.061(7) 0.098(9) 0.061(6) 0.040(6) 0.001(5) 0.025(6)
C432 0.039(6) 0.137(13) 0.091(9) 0.062(9) 0.013(6) 0.024(7)
C34 0.138(13) 0.159(15) 0.054(7) -0.014(8) 0.012(7) 0.111(13)
C35 0.099(10) 0.122(12) 0.051(6) -0.022(7) 0.009(6) 0.058(9)
C6 0.065(7) 0.077(9) 0.088(8) 0.009(7) 0.027(6) 0.020(6)
C3 0.089(4) 0.090(4) 0.089(4) 0.0158(12) 0.0177(13) 0.0313(16)
C36 0.145(14) 0.155(15) 0.067(8) 0.009(8) 0.013(8) 0.116(13)
C5 0.043(6) 0.141(13) 0.091(9) -0.017(8) 0.007(6) 0.037(8)
C21 0.162(14) 0.129(12) 0.039(6) 0.030(7) 0.025(7) 0.101(12)
C37 0.083(9) 0.094(10) 0.111(11) 0.013(8) 0.000(8) 0.054(8)
C14 0.060(7) 0.102(10) 0.072(7) 0.023(7) -0.011(5) 0.037(7)
C50 0.088(11) 0.136(16) 0.116(13) 0.022(11) 0.022(9) 0.030(10)
C30 0.068(8) 0.048(7) 0.160(14) 0.012(8) -0.039(9) 0.008(6)
C2 0.126(12) 0.094(11) 0.121(12) 0.060(9) 0.071(10) 0.061(10)
C32 0.138(16) 0.111(14) 0.104(12) -0.026(10) -0.023(11) 0.071(13)
C22 0.180(18) 0.094(11) 0.058(8) -0.005(7) 0.034(9) -0.027(11)
C4 0.089(4) 0.090(4) 0.089(4) 0.0160(12) 0.0175(13) 0.0314(16)

loop_
_atom_type_symbol
_atom_type_description
_atom_type_scat_dispersion_real
_atom_type_scat_dispersion_imag
_atom_type_scat_source
C C 0.0033 0.0016 'International Tables Vol C Tables 4.2.6.8 and 6.1.1.4'
H H 0.0000 0.0000 'International Tables Vol C Tables 4.2.6.8 and 6.1.1.4'
N N 0.0061 0.0033 'International Tables Vol C Tables 4.2.6.8 and 6.1.1.4'
Pd Pd -0.9988 1.0072 'International Tables Vol C Tables 4.2.6.8 and 6.1.1.4'
P P 0.1023 0.0942 'International Tables Vol C Tables 4.2.6.8 and 6.1.1.4'
F F 0.0171 0.0103 'International Tables Vol C Tables 4.2.6.8 and 6.1.1.4'

loop_
_geom_angle_atom_site_label_1
_geom_angle_atom_site_label_2
_geom_angle_atom_site_label_3
_geom_angle
C1 Pd1 C8 84.4
C1 Pd1 N18 93.2
C8 Pd1 N18 175.6
C1 Pd1 N5 174.8
C8 Pd1 N5 93.3
N18 Pd1 N5 88.8
C91 Pd2 C95 84.1
C91 Pd2 N32 93.2
C95 Pd2 N32 175.1
C91 Pd2 N27 171.2
C95 Pd2 N27 91.3
N32 Pd2 N27 90.8
C59 Pd3 C66 82.9
C59 Pd3 N23 95.5
C66 Pd3 N23 174.4
C59 Pd3 N36 173.6
C66 Pd3 N36 92.8
N23 Pd3 N36 88.3
C38 Pd4 C33 86.5
C38 Pd4 N9 176.8
C33 Pd4 N9 93.8
C38 Pd4 N14 89.4
C33 Pd4 N14 173.7
N9 Pd4 N14 90.0
F1 P1 F4 180.0
F1 P1 F2 90.0
F4 P1 F2 90.0
F1 P1 F3 90.0
F4 P1 F3 90.0
F2 P1 F3 90.0
F1 P1 F6 90.0
F4 P1 F6 90.0
F2 P1 F6 90.0
F3 P1 F6 180.0
F1 P1 F5 90.0
F4 P1 F5 90.0
F2 P1 F5 180.0
F3 P1 F5 90.0
F6 P1 F5 90.0
F10 P2 F8 169.8
F10 P2 F9 90.2
F8 P2 F9 97.2
F10 P2 F12 90.2
F8 P2 F12 82.8
F9 P2 F12 90.0
F10 P2 F7 90.2
F8 P2 F7 96.9
F9 P2 F7 90.0
F12 P2 F7 179.7
F10 P2 F11 90.2
F8 P2 F11 82.5
F9 P2 F11 179.7
F12 P2 F11 90.0
F7 P2 F11 90.0
F35 P6 F32 92.8
F35 P6 F34 87.9
F32 P6 F34 179.2
F35 P6 F33 89.9
F32 P6 F33 89.5
F34 P6 F33 91.0
F35 P6 F31 85.1
F32 P6 F31 90.2
F34 P6 F31 89.3
F33 P6 F31 174.9
F35 P6 F36 177.9
F32 P6 F36 89.0
F34 P6 F36 90.4
F33 P6 F36 89.1
F31 P6 F36 96.0
F15 P3 F13 88.4
F15 P3 F16 87.9
F13 P3 F16 176.3
F15 P3 F18 179.2
F13 P3 F18 92.4
F16 P3 F18 91.3
F15 P3 F17 90.0
F13 P3 F17 90.0
F16 P3 F17 90.0
F18 P3 F17 90.0
F15 P3 F14 90.0
F13 P3 F14 90.0
F16 P3 F14 90.0
F18 P3 F14 90.0
F17 P3 F14 180.0
C10 N5 C432 106.3
C10 N5 Pd1 123.1
C432 N5 Pd1 129.4
F48 P8 F46 92.0
F48 P8 F43 81.5
F46 P8 F43 173.5
F48 P8 F45 175.7
F46 P8 F45 83.7
F43 P8 F45 102.8
F48 P8 F47 90.0
F46 P8 F47 90.0
F43 P8 F47 90.0
F45 P8 F47 90.0
F48 P8 F44 90.0
F46 P8 F44 90.0
F43 P8 F44 90.0
F45 P8 F44 90.0
F47 P8 F44 179.9
N22 C59 N21 101.4
N22 C59 Pd3 136.0
N21 C59 Pd3 122.5
C114 N23 C116 105.9
C114 N23 Pd3 122.9
C116 N23 Pd3 131.1
C39 N14 C40 105.9
C39 N14 Pd4 118.0
C40 N14 Pd4 135.6
F25 P5 F30 80.0
F25 P5 F26 91.5
F30 P5 F26 171.5
F25 P5 F28 172.6
F30 P5 F28 92.5
F26 P5 F28 96.0
F25 P5 F29 90.0
F30 P5 F29 90.0
F26 P5 F29 90.0
F28 P5 F29 90.0
F25 P5 F27 90.0
F30 P5 F27 90.0
F26 P5 F27 90.0
F28 P5 F27 90.0
F29 P5 F27 180.0
F21 P4 F24 90.3
F21 P4 F19 90.3
F24 P4 F19 90.3
F21 P4 F20 90.3
F24 P4 F20 90.3
F19 P4 F20 179.2
F21 P4 F23 179.2
F24 P4 F23 90.3
F19 P4 F23 89.1
F20 P4 F23 90.3
F21 P4 F22 70.6
F24 P4 F22 160.7
F19 P4 F22 87.2
F20 P4 F22 92.4
F23 P4 F22 108.8
C85 N32 C87 102.2
C85 N32 Pd2 124.0
C87 N32 Pd2 133.4
C29 N9 C27 103.2
C29 N9 Pd4 133.2
C27 N9 Pd4 122.7
C56 N18 C58 108.7
C56 N18 Pd1 118.9
C58 N18 Pd1 132.2
N19 C66 N20 106.6
N19 C66 Pd3 133.5
N20 C66 Pd3 119.9
C27 N8 C25 127.9
C27 N8 C28 106.7
C25 N8 C28 124.9
N1 C1 N2 104.1
N1 C1 Pd1 134.0
N2 C1 Pd1 121.8
C86 N33 C85 106.5
C86 N33 C82 125.3
C85 N33 C82 127.8
N13 C38 N12 105.3
N13 C38 Pd4 135.5
N12 C38 Pd4 119.2
C42 C47 C46 119.2
C42 C47 C48 133.3
C46 C47 C48 107.6
N33 C86 C87 106.3
N8 C27 N9 111.6
C99 N27 C98 109.1
C99 N27 Pd2 115.5
C98 N27 Pd2 134.2
C116 C115 N24 106.1
C94 C93 N29 117.2
N31 C91 N30 107.0
N31 C91 Pd2 134.5
N30 C91 Pd2 118.5
N10 C33 N11 101.3
N10 C33 Pd4 137.0
N11 C33 Pd4 120.5
C75 C74 C73 119.1
C76 C75 C74 119.1
C76 C75 C80 107.2
C74 C75 C80 133.6
C91 N31 C89 108.1
C91 N31 C88 123.1
C89 N31 C88 128.5
C61 N22 C59 116.3
C61 N22 C60 122.8
C59 N22 C60 121.0
N34 C77 C78 111.6
C39 N15 C43 125.7
C39 N15 C41 107.2
C43 N15 C41 126.8
N4 C8 N3 100.7
N4 C8 Pd1 139.0
N3 C8 Pd1 120.3
C26 C19 C20 120.5
C26 C19 C17 130.1
C20 C19 C17 109.0
C91 N30 C92 123.6
C91 N30 C90 109.7
C92 N30 C90 126.3
C76 N34 C79 105.9
C76 N34 C77 128.5
C79 N34 C77 124.7
C102 C109 C108 109.8
C102 C109 C110 137.0
C108 C109 C110 113.2
C19 C26 C25 115.6
C82 C81 C80 123.0
C99 N26 C97 108.5
C99 N26 C100 127.7
C97 N26 C100 123.7
C103 C102 C109 109.5
C103 C102 C101 117.4
C109 C102 C101 132.9
C66 N20 C64 112.0
C66 N20 C63 125.1
C64 N20 C63 122.8
C114 N24 C115 104.8
C114 N24 C111 127.5
C115 N24 C111 127.6
N35 C73 C72 129.5
N35 C73 C74 115.7
C72 C73 C74 114.8
N36 C68 N35 114.8
C10 N6 C430 108.0
C10 N6 C13 124.5
C430 N6 C13 127.3
C81 C80 C79 120.2
C81 C80 C75 133.8
C79 C80 C75 105.7
N32 C85 N33 113.5
N29 C95 N28 111.3
N29 C95 Pd2 119.0
N28 C95 Pd2 129.2
C62 N21 C59 113.6
C62 N21 C63 124.5
C59 N21 C63 121.6
N33 C82 C81 125.2
N33 C82 C83 122.3
C81 C82 C83 112.2
C95 N29 C93 104.1
C95 N29 C92 123.5
C93 N29 C92 132.3
C70 C69 N36 104.7
N8 C25 C24 119.8
N8 C25 C26 116.5
C24 C25 C26 123.5
C55 C48 C51 121.2
C55 C48 C47 133.2
C51 C48 C47 105.6
C54 C55 C48 117.4
C18 C17 C16 122.2
C18 C17 C19 133.0
C16 C17 C19 104.8
C72 C71 C76 120.4
N18 C56 N17 111.2
N34 C76 C75 111.7
N34 C76 C71 128.0
C75 C76 C71 120.2
C17 C18 C13 119.0
N14 C39 N15 109.7
N23 C114 N24 113.5
C66 N19 C67 128.4
C66 N19 C65 105.9
C67 N19 C65 125.4
C100 C101 C102 116.1
C80 C79 N34 109.5
C80 C79 C84 120.9
N34 C79 C84 129.4
C101 C100 C105 127.8
C101 C100 N26 116.2
C105 C100 N26 115.9
N27 C99 N26 111.2
C47 C42 C43 120.7
C83 C84 C79 117.3
C111 C110 C109 122.3
C84 C83 C82 125.5
N17 C54 C53 122.4
N17 C54 C55 116.6
C53 C54 C55 120.4
N6 C13 C18 119.9
N6 C13 C14 118.1
C18 C13 C14 122.0
C44 C43 N15 116.7
C44 C43 C42 122.0
N15 C43 C42 121.3
N6 C10 N5 109.9
C90 C89 N31 111.1
N32 C87 C86 111.2
C89 C90 N30 103.9
N21 C63 N20 104.8
C71 C72 C73 126.2
N35 C70 C69 110.2
C115 C116 N23 109.6
C113 C112 C111 113.6
C110 C111 N24 121.2
C110 C111 C112 123.9
N24 C111 C112 114.8
C95 N28 C96 127.9
C95 N28 C94 101.8
C96 N28 C94 129.7
C98 C97 N26 101.0
N21 C62 C61 104.3
C65 C64 N20 103.5
N29 C92 N30 105.9
N22 C61 C62 104.2
C103 N25 C106 133.6
C103 N25 C108 110.1
C106 N25 C108 115.9
C64 C65 N19 110.5
N27 C98 C97 109.7
C108 C113 C112 121.5
C113 C108 C109 124.8
C113 C108 N25 130.9
C109 C108 N25 103.0
C100 C105 C104 115.0
N25 C103 C102 107.2
N25 C103 C104 126.2
C102 C103 C104 124.8
C93 C94 N28 105.4
C103 C104 C105 116.6
N25 C106 C107 107.8
C68 N35 C70 103.9
C68 N35 C73 132.2
C70 N35 C73 123.6
C54 N17 C57 129.1
C54 N17 C56 128.7
C57 N17 C56 101.9
C68 N36 C69 106.1
C68 N36 Pd3 120.6
C69 N36 Pd3 132.1
F37 P7 F39 180.0
F37 P7 F38 90.0
F39 P7 F38 90.0
F37 P7 F42 90.0
F39 P7 F42 90.0
F38 P7 F42 90.0
F37 P7 F41 90.0
F39 P7 F41 90.0
F38 P7 F41 90.0
F42 P7 F41 180.0
F37 P7 F40 90.0
F39 P7 F40 90.0
F38 P7 F40 180.0
F42 P7 F40 90.0
F41 P7 F40 90.0
C46 N16 C51 115.4
C46 N16 C49 123.8
C51 N16 C49 120.3
C16 N7 C20 110.1
C16 N7 C21 127.1
C20 N7 C21 122.6
C38 N13 C36 111.0
C38 N13 C37 126.0
C36 N13 C37 123.0
C40 C41 N15 106.2
C8 N4 C7 115.0
C8 N4 C9 116.4
C7 N4 C9 127.7
C1 N2 C5 123.3
C1 N2 C4 107.2
C5 N2 C4 129.5
C32 N11 C33 119.2
C32 N11 C34 120.6
C33 N11 C34 119.8
C46 C45 C44 118.8
C6 N3 C5 127.5
C6 N3 C8 110.5
C5 N3 C8 121.4
C33 N10 C31 106.8
C33 N10 C30 123.9
C31 N10 C30 128.7
N16 C51 C52 134.5
N16 C51 C48 106.3
C52 C51 C48 119.1
C1 N1 C3 114.9
C1 N1 C2 122.1
C3 N1 C2 122.4
C29 C28 N8 105.8
N16 C46 C45 133.4
N16 C46 C47 105.0
C45 C46 C47 121.5
C20 C23 C24 118.7
C35 N12 C34 131.4
C35 N12 C38 106.5
C34 N12 C38 121.6
C23 C20 N7 130.7
C23 C20 C19 123.1
N7 C20 C19 106.1
C53 C52 C51 117.8
C25 C24 C23 117.8
C50 C49 N16 111.7
N7 C16 C17 109.9
N7 C16 C15 129.6
C17 C16 C15 120.1
C41 C40 N14 110.8
C43 C44 C45 117.6
C57 C58 N18 108.4
C52 C53 C54 124.2
N4 C7 C6 106.3
C58 C57 N17 109.6
C28 C29 N9 112.6
C32 C31 N10 113.8
C432 C430 N6 106.8
C16 C15 C14 118.2
C430 C432 N5 109.0
N12 C34 N11 113.4
C36 C35 N12 108.5
N3 C6 C7 107.4
N1 C3 C4 107.7
C35 C36 N13 108.4
N2 C5 N3 109.5
N7 C21 C22 104.5
C13 C14 C15 118.4
C31 C32 N11 98.2
C3 C4 N2 105.7

loop_
_geom_bond_atom_site_label_1
_geom_bond_atom_site_label_2
_geom_bond_distance
Pd1 C1 1.9611
Pd1 C8 1.9876
Pd1 N18 2.0678
Pd1 N5 2.0844
Pd2 C91 1.9728
Pd2 C95 1.9978
Pd2 N32 2.0855
Pd2 N27 2.1128
Pd3 C59 1.9456
Pd3 C66 2.0077
Pd3 N23 2.0710
Pd3 N36 2.0719
Pd4 C38 1.9577
Pd4 C33 1.9725
Pd4 N9 2.0281
Pd4 N14 2.0654
P1 F1 1.5828
P1 F4 1.5831
P1 F2 1.5832
P1 F3 1.5834
P1 F6 1.5835
P1 F5 1.5836
P2 F10 1.5800
P2 F8 1.5803
P2 F9 1.5829
P2 F12 1.5831
P2 F7 1.5832
P2 F11 1.5833
P6 F35 1.5799
P6 F32 1.5800
P6 F34 1.5801
P6 F33 1.5801
P6 F31 1.5802
P6 F36 1.5803
P3 F15 1.5819
P3 F13 1.5819
P3 F16 1.5819
P3 F18 1.5821
P3 F17 1.5836
P3 F14 1.5841
N5 C10 1.3511
N5 C432 1.3821
P8 F48 1.5815
P8 F46 1.5818
P8 F43 1.5821
P8 F45 1.5823
P8 F47 1.5837
P8 F44 1.5842
C59 N22 1.3597
C59 N21 1.3660
N23 C114 1.3009
N23 C116 1.3587
N14 C39 1.3515
N14 C40 1.4201
P5 F25 1.5818
P5 F30 1.5818
P5 F26 1.5821
P5 F28 1.5821
P5 F29 1.5837
P5 F27 1.5844
P4 F21 1.5799
P4 F24 1.5799
P4 F19 1.5800
P4 F20 1.5800
P4 F23 1.5801
P4 F22 1.5806
N32 C85 1.3102
N32 C87 1.3436
N9 C29 1.3956
N9 C27 1.3992
N18 C56 1.3004
N18 C58 1.3395
C66 N19 1.2694
C66 N20 1.3114
N8 C27 1.3216
N8 C25 1.3979
N8 C28 1.4535
C1 N1 1.3216
C1 N2 1.3901
N33 C86 1.3105
N33 C85 1.3255
N33 C82 1.3457
C38 N13 1.2995
C38 N12 1.4616
C47 C42 1.2904
C47 C46 1.4268
C47 C48 1.4697
C86 C87 1.3501
N27 C99 1.2859
N27 C98 1.3461
C115 C116 1.3489
C115 N24 1.4098
C93 C94 1.1830
C93 N29 1.3825
C91 N31 1.3073
C91 N30 1.3299
C33 N10 1.2653
C33 N11 1.4114
C74 C75 1.3897
C74 C73 1.4500
C75 C76 1.3561
C75 C80 1.4110
N31 C89 1.4280
N31 C88 1.4695
N22 C61 1.3045
N22 C60 1.5781
C77 N34 1.4390
C77 C78 1.6243
N15 C39 1.3701
N15 C43 1.3966
N15 C41 1.4390
C8 N4 1.3164
C8 N3 1.4379
C19 C26 1.3801
C19 C20 1.4150
C19 C17 1.4320
N30 C92 1.4561
N30 C90 1.4641
N34 C76 1.3494
N34 C79 1.3946
C109 C102 1.3791
C109 C108 1.3863
C109 C110 1.4365
C26 C25 1.4318
C81 C82 1.3730
C81 C80 1.3839
N26 C99 1.3288
N26 C97 1.4458
N26 C100 1.4849
C102 C103 1.3743
C102 C101 1.4255
N20 C64 1.4029
N20 C63 1.4719
N24 C114 1.3254
N24 C111 1.4237
C73 N35 1.3784
C73 C72 1.3855
C68 N36 1.2951
C68 N35 1.3050
N6 C10 1.3291
N6 C430 1.3884
N6 C13 1.3926
C80 C79 1.3920
C95 N29 1.3012
C95 N28 1.3958
N21 C62 1.3492
N21 C63 1.4589
C82 C83 1.5152
N29 C92 1.4320
C69 C70 1.3713
C69 N36 1.3783
C25 C24 1.4089
C48 C55 1.4151
C48 C51 1.4256
C55 C54 1.3818
C17 C18 1.3728
C17 C16 1.4005
C71 C72 1.2247
C71 C76 1.4027
C56 N17 1.4031
C18 C13 1.4040
N19 C67 1.3742
N19 C65 1.4625
C101 C100 1.3456
C79 C84 1.4046
C100 C105 1.3789
C42 C43 1.4052
C84 C83 1.3065
C110 C111 1.2769
C54 N17 1.3557
C54 C53 1.3773
C13 C14 1.4214
C43 C44 1.3673
C89 C90 1.2518
C70 N35 1.3462
C112 C113 1.3997
C112 C111 1.4370
N28 C96 1.4902
N28 C94 1.5050
C97 C98 1.4174
C62 C61 1.4526
C64 C65 1.2132
N25 C103 1.3455
N25 C106 1.4004
N25 C108 1.4711
C113 C108 1.3161
C105 C104 1.4203
C103 C104 1.3843
C106 C107 1.4497
N17 C57 1.4018
P7 F37 1.5829
P7 F39 1.5829
P7 F38 1.5833
P7 F42 1.5833
P7 F41 1.5835
P7 F40 1.5836
N16 C46 1.3515
N16 C51 1.3517
N16 C49 1.5509
N7 C16 1.3654
N7 C20 1.3815
N7 C21 1.5326
N13 C36 1.4053
N13 C37 1.4832
C41 C40 1.3188
N4 C7 1.3222
N4 C9 1.4870
N2 C5 1.3931
N2 C4 1.4631
N11 C32 1.3298
N11 C34 1.4981
C45 C46 1.3590
C45 C44 1.4147
N3 C6 1.3149
N3 C5 1.4355
N10 C31 1.4734
N10 C30 1.5232
C51 C52 1.4033
N1 C3 1.3282
N1 C2 1.5233
C28 C29 1.3156
C23 C20 1.3549
C23 C24 1.4102
N12 C35 1.3917
N12 C34 1.3994
C52 C53 1.3591
C49 C50 1.4417
C16 C15 1.4350
C58 C57 1.3366
C7 C6 1.3583
C31 C32 1.2832
C430 C432 1.3417
C15 C14 1.4449
C35 C36 1.3077
C3 C4 1.3315
C21 C22 1.5645

loop_
_platon_squeeze_void_nr
_platon_squeeze_void_average_x
_platon_squeeze_void_average_y
_platon_squeeze_void_average_z
_platon_squeeze_void_volume
_platon_squeeze_void_count_electrons
_platon_squeeze_void_content
1 -0.003 0.003 -0.003 2631 457 ' '
2 0.000 1.000 0.500 251 39 ' '
